data_2008465
loop_
_publ_author_name
'Guha, Subhadra'
'Mukherjee, Alok K.'
'Khan, M. Wahab'
'Kundu, Nitya G.'

_publ_section_title
;
 (<i>E</i>)-3-(Benzoylmethylene)-<i>N</i>-methylisoindolin-1-one
;
_journal_issue 5
_journal_name_full 'Acta Crystallographica Section C'
_journal_page_first 818
_journal_page_last 819
_journal_paper_doi 10.1107/S0108270198018393
_journal_volume 55
_journal_year 1999
_chemical_formula_analytical 'C17 H13 N O2'
_chemical_formula_moiety 'C17 H13 N O2'
_chemical_formula_structural 'C17 H13 N O2'
_chemical_formula_sum 'C17 H13 N O2'
_chemical_formula_weight 263.28
_chemical_name_common '(E)-3-(Benzoylmethylene)-N-methyl isoindolin-1-one'
_chemical_name_systematic
;
(E)-3-(Benzoylmethylene)-N-methyl isoindolin-1-one
;
_space_group_IT_number 19
_symmetry_cell_setting orthorhombic
_symmetry_space_group_name_Hall 'P 2ac 2ab'
_symmetry_space_group_name_H-M 'P 21 21 21'
_audit_creation_method SHELXL
_cell_angle_alpha 90.00
_cell_angle_beta 90.00
_cell_angle_gamma 90.00
_cell_formula_units_Z 4
_cell_length_a 9.0330(10)
_cell_length_b 11.0810(10)
_cell_length_c 13.4470(10)
_cell_measurement_reflns_used 25
_cell_measurement_temperature 293(2)
_cell_measurement_theta_max 18
_cell_measurement_theta_min 12
_cell_volume 1346.0(2)
_computing_cell_refinement 'CAD-4 Software'
_computing_data_collection 'CAD-4 Software (Enraf-Nonius, 1989)'
_computing_data_reduction 'CAD-4 Software'
_computing_molecular_graphics 'ZORTEP (Zsolnai, 1995)'
_computing_publication_material SHELXL93
_computing_structure_refinement 'SHELXL93 (Sheldrick, 1993)'
_computing_structure_solution 'MULTAN88 (Debaerdemaeker et al., 1988)'
_diffrn_ambient_temperature 293(2)
_diffrn_measurement_device 'Enraf-Nonius CAD-4'
_diffrn_measurement_method \w-2\q
_diffrn_radiation_monochromator graphite
_diffrn_radiation_source 'fine-focus sealed tube'
_diffrn_radiation_type MoK\a
_diffrn_radiation_wavelength 0.71073
_diffrn_reflns_av_sigmaI/netI 0.0293
_diffrn_reflns_limit_h_max 10
_diffrn_reflns_limit_h_min 0
_diffrn_reflns_limit_k_max 13
_diffrn_reflns_limit_k_min 0
_diffrn_reflns_limit_l_max 15
_diffrn_reflns_limit_l_min 0
_diffrn_reflns_number 1342
_diffrn_reflns_theta_max 24.97
_diffrn_reflns_theta_min 2.38
_diffrn_standards_decay_% <2
_diffrn_standards_interval_count 100
_diffrn_standards_number 3
_exptl_absorpt_coefficient_mu 0.086
_exptl_absorpt_correction_T_max 0.978
_exptl_absorpt_correction_T_min 0.969
_exptl_absorpt_correction_type 'empirical (North et al., 1968)'
_exptl_crystal_colour colourless
_exptl_crystal_density_diffrn 1.299
_exptl_crystal_density_method 'not measured'
_exptl_crystal_description prism
_exptl_crystal_F_000 552
_exptl_crystal_size_max 0.40
_exptl_crystal_size_mid 0.30
_exptl_crystal_size_min 0.25
_refine_diff_density_max 0.139
_refine_diff_density_min -0.153
_refine_ls_abs_structure_details 'Flack H D (1983), Acta Cryst. A39, 876-881'
_refine_ls_abs_structure_Flack 0.1(3)
_refine_ls_extinction_method none
_refine_ls_goodness_of_fit_all 0.863
_refine_ls_goodness_of_fit_obs 0.968
_refine_ls_hydrogen_treatment constr
_refine_ls_matrix_type full
_refine_ls_number_parameters 181
_refine_ls_number_reflns 1342
_refine_ls_number_restraints 0
_refine_ls_restrained_S_all 0.863
_refine_ls_restrained_S_obs 0.968
_refine_ls_R_factor_all 0.069
_refine_ls_R_factor_obs .040
_refine_ls_shift/esd_max 0.006
_refine_ls_shift/esd_mean 0.001
_refine_ls_structure_factor_coef Fsqd
_refine_ls_weighting_details 'w = 1/[\s^2^(Fo^2^)+(0.0786P)^2^+0.0649P] where P = (Fo^2^+2Fc^2^)/3'
_refine_ls_weighting_scheme calc
_refine_ls_wR_factor_all 0.104
_refine_ls_wR_factor_obs .096
_reflns_number_observed 965
_reflns_number_total 1342
_reflns_observed_criterion I>2\s(I)
_cod_data_source_file ha1246.cif
_cod_data_source_block HA1246
_cod_depositor_comments
;
The following automatic conversions were performed:
'_symmetry_cell_setting' value 'Orthorhombic' changed to 'orthorhombic'
according to '/home/saulius/struct/CIF-dictionaries/cif_core.dic'
dictionary named 'cif_core.dic' version 2.4.1 from 2010-06-29.

Automatic conversion script
Id: cif_fix_enum 1527 2010-12-29 10:47:43Z saulius 

The following automatic conversions were performed:

'_symmetry_cell_setting' value 'Orthorhombic' changed to
'orthorhombic' according to
/home/saulius/struct/CIF-dictionaries/cif_core.dic dictionary named
'cif_core.dic' version 2.4.1 from 2010-06-29.

Automatic conversion script
Id: cif_fix_values 1715 2011-07-08 13:25:40Z adriana 

The following automatic conversions were performed:

'_refine_ls_weighting_scheme' value 'calc w =
1/[\s^2^(Fo^2^)+(0.0786P)^2^+0.0649P] where P = (Fo^2^+2Fc^2^)/3' was
changed to 'calc'. New tag '_refine_ls_weighting_details' was
created. The value of the new tag was set to 'w =
1/[\s^2^(Fo^2^)+(0.0786P)^2^+0.0649P] where P = (Fo^2^+2Fc^2^)/3'.

Automatic conversion script
Id: cif_fix_values 3143 2015-03-26 13:38:13Z robertas 
;
_cod_database_code 2008465

loop_
_symmetry_equiv_pos_as_xyz
'x, y, z'
'-x+1/2, -y, z+1/2'
'x+1/2, -y+1/2, -z'
'-x, y+1/2, -z+1/2'

loop_
_atom_site_aniso_label
_atom_site_aniso_U_11
_atom_site_aniso_U_22
_atom_site_aniso_U_33
_atom_site_aniso_U_12
_atom_site_aniso_U_13
_atom_site_aniso_U_23
N .0502(13) .0446(13) .081(2) .0041(12) .0047(14) -.0031(12)
O1 .082(2) .0453(12) .131(2) .0002(12) .002(2) -.0067(13)
O2 .0604(13) .0562(12) .129(2) .0064(11) -.016(2) .0015(13)
C1 .0479(15) .054(2) .0467(15) .0021(14) -.0047(13) .0021(13)
C2 .061(2) .064(2) .069(2) .009(2) .002(2) -.0008(15)
C3 .065(2) .094(3) .078(2) .010(2) .016(2) -.001(2)
C4 .061(2) .107(3) .081(2) -.010(2) .017(2) .012(2)
C5 .066(2) .071(2) .071(2) -.014(2) .003(2) .007(2)
C6 .055(2) .057(2) .055(2) -.0017(15) -.0059(14) .0026(14)
C7 .058(2) .052(2) .072(2) .0014(14) -.002(2) .0062(15)
C8 .064(2) .063(2) .130(3) .006(2) .019(2) -.013(2)
C9 .052(2) .047(2) .057(2) .0023(13) -.0050(14) -.0012(13)
C10 .0496(15) .0503(15) .067(2) .0029(14) .0006(15) -.0007(15)
C11 .054(2) .055(2) .061(2) .0031(15) .000(2) .0026(14)
C12 .053(2) .051(2) .050(2) -.0004(13) .0009(14) -.0012(13)
C13 .066(2) .060(2) .062(2) .001(2) -.009(2) -.0037(14)
C14 .071(2) .089(2) .071(2) .001(2) -.020(2) -.003(2)
C15 .090(3) .080(2) .060(2) -.021(2) -.010(2) -.013(2)
C16 .093(2) .057(2) .062(2) -.006(2) .005(2) -.004(2)
C17 .067(2) .050(2) .056(2) .0011(15) .004(2) .0010(14)

loop_
_atom_site_label
_atom_site_fract_x
_atom_site_fract_y
_atom_site_fract_z
_atom_site_U_iso_or_equiv
_atom_site_thermal_displace_type
_atom_site_calc_flag
_atom_site_refinement_flags
_atom_site_occupancy
_atom_site_disorder_group
_atom_site_type_symbol
N .8185(3) .4661(2) .0478(2) .0585(7) Uani d . 1 . N
O1 .7320(2) .2710(2) .0511(2) .0861(8) Uani d . 1 . O
O2 .6846(2) .8405(2) .0662(2) .0818(8) Uani d . 1 . O
C1 .6175(3) .5638(2) .1120(2) .0494(7) Uani d . 1 . C
C2 .5139(3) .6413(3) .1542(2) .0649(9) Uani d . 1 . C
H2 .5325 .7237 .1589 .064 Uiso calc . 1 . H
C3 .3830(4) .5931(4) .1890(3) .0787(10) Uani d . 1 . C
H3 .3133 .6442 .2176 .106 Uiso calc . 1 . H
C4 .3525(4) .4720(4) .1827(3) .0830(11) Uani d . 1 . C
H4 .2623 .4426 .2057 .086 Uiso calc . 1 . H
C5 .4545(4) .3943(3) .1427(2) .0692(9) Uani d . 1 . C
H5 .4348 .3121 .1382 .062 Uiso calc . 1 . H
C6 .5865(3) .4408(3) .1095(2) .0557(7) Uani d . 1 . C
C7 .7148(3) .3778(3) .0665(2) .0607(8) Uani d . 1 . C
C8 .9635(4) .4395(3) .0069(3) .0859(12) Uani d . 1 . C
H8A 1.0386 .4659 .0525 .120 Uiso calc . 1 . H
H8B .9753 .4809 -.0553 .120 Uiso calc . 1 . H
H8C .9727 .3541 -.0036 .120 Uiso calc . 1 . H
C9 .7673(3) .5817(2) .0724(2) .0521(7) Uani d . 1 . C
C10 .8538(3) .6790(3) .0597(2) .0558(7) Uani d . 1 . C
H10 .9496 .6652 .0370 .067 Uiso calc . 1 . H
C11 .8118(3) .8056(3) .0784(2) .0564(7) Uani d . 1 . C
C12 .9272(3) .8909(3) .1127(2) .0512(7) Uani d . 1 . C
C13 1.0634(3) .8529(3) .1459(2) .0630(8) Uani d . 1 . C
H13 1.0851 .7709 .1466 .066 Uiso calc . 1 . H
C14 1.1676(4) .9339(3) .1780(3) .0768(10) Uani d . 1 . C
H14 1.2594 .9069 .2000 .077 Uiso calc . 1 . H
C15 1.1362(4) 1.0549(3) .1776(3) .0766(10) Uani d . 1 . C
H15 1.2066 1.1103 .1992 .084 Uiso calc . 1 . H
C16 1.0003(4) 1.0941(3) .1452(2) .0708(9) Uani d . 1 . C
H16 .9785 1.1761 .1456 .067 Uiso calc . 1 . H
C17 .8970(3) 1.0135(2) .1122(2) .0580(8) Uani d . 1 . C
H17 .8059 1.0411 .0894 .048 Uiso calc . 1 . H

loop_
_atom_type_symbol
_atom_type_description
_atom_type_scat_dispersion_real
_atom_type_scat_dispersion_imag
_atom_type_scat_source
C C 0.0033 0.0016 'International Tables Vol C Tables 4.2.6.8 and 6.1.1.4'
N N 0.0061 0.0033 'International Tables Vol C Tables 4.2.6.8 and 6.1.1.4'
O O 0.0106 0.0060 'International Tables Vol C Tables 4.2.6.8 and 6.1.1.4'
H H 0.0000 0.0000 'International Tables Vol C Tables 4.2.6.8 and 6.1.1.4'

loop_
_geom_angle_atom_site_label_1
_geom_angle_atom_site_label_2
_geom_angle_atom_site_label_3
_geom_angle
_geom_angle_publ_flag
C7 N C9 112.5(2) yes
C7 N C8 122.6(2) no
C9 N C8 124.9(2) yes
C2 C1 C6 118.6(3) no
C2 C1 C9 133.3(3) no
C6 C1 C9 108.0(2) yes
C3 C2 C1 118.4(3) no
C3 C2 H2 120.8 no
C1 C2 H2 120.8 no
C2 C3 C4 122.0(3) no
C2 C3 H3 119.0 no
C4 C3 H3 119.0 no
C5 C4 C3 120.2(3) no
C5 C4 H4 119.9 no
C3 C4 H4 119.9 no
C4 C5 C6 118.4(3) no
C4 C5 H5 120.8 no
C6 C5 H5 120.8 no
C5 C6 C1 122.3(3) no
C5 C6 C7 129.3(3) no
C1 C6 C7 108.4(3) yes
O1 C7 N 125.2(3) no
O1 C7 C6 129.2(3) no
N C7 C6 105.7(2) yes
N C8 H8A 109.5 no
N C8 H8B 109.5 no
H8A C8 H8B 109.5 no
N C8 H8C 109.5 no
H8A C8 H8C 109.5 no
H8B C8 H8C 109.5 no
C10 C9 N 120.8(3) no
C10 C9 C1 133.7(3) no
N C9 C1 105.5(2) yes
C9 C10 C11 126.3(3) yes
C9 C10 H10 116.8 no
C11 C10 H10 116.8 no
O2 C11 C10 121.3(3) no
O2 C11 C12 120.1(3) no
C10 C11 C12 118.6(3) yes
C13 C12 C17 118.6(3) no
C13 C12 C11 122.4(3) no
C17 C12 C11 119.1(3) no
C14 C13 C12 121.1(3) no
C14 C13 H13 119.5 no
C12 C13 H13 119.5 no
C15 C14 C13 119.8(3) no
C15 C14 H14 120.1 no
C13 C14 H14 120.1 no
C14 C15 C16 119.7(3) no
C14 C15 H15 120.2 no
C16 C15 H15 120.2 no
C17 C16 C15 120.5(3) no
C17 C16 H16 119.8 no
C15 C16 H16 119.7 no
C16 C17 C12 120.3(3) no
C16 C17 H17 119.8 no
C12 C17 H17 119.8 no

loop_
_geom_bond_atom_site_label_1
_geom_bond_atom_site_label_2
_geom_bond_site_symmetry_2
_geom_bond_distance
_geom_bond_publ_flag
N C7 . 1.377(4) yes
N C9 . 1.401(4) yes
N C8 . 1.452(4) yes
O1 C7 . 1.212(4) yes
O2 C11 . 1.224(4) yes
C1 C2 . 1.391(4) no
C1 C6 . 1.393(4) no
C1 C9 . 1.468(4) yes
C2 C3 . 1.380(4) no
C2 H2 . .930 no
C3 C4 . 1.372(5) no
C3 H3 . .930 no
C4 C5 . 1.372(5) no
C4 H4 . .930 no
C5 C6 . 1.373(4) no
C5 H5 . .930 no
C6 C7 . 1.471(4) yes
C8 H8A . .960 no
C8 H8B . .960 no
C8 H8C . .960 no
C9 C10 . 1.343(4) yes
C10 C11 . 1.475(4) yes
C10 H10 . .930 no
C11 C12 . 1.481(4) yes
C12 C13 . 1.374(4) no
C12 C17 . 1.386(4) no
C13 C14 . 1.371(4) no
C13 H13 . .930 no
C14 C15 . 1.370(5) no
C14 H14 . .930 no
C15 C16 . 1.373(5) no
C15 H15 . .930 no
C16 C17 . 1.365(4) no
C16 H16 . .930 no
C17 H17 . .930 no

loop_
_geom_hbond_atom_site_label_D
_geom_hbond_atom_site_label_H
_geom_hbond_atom_site_label_A
_geom_hbond_site_symmetry_A
_geom_hbond_distance_DA
_geom_hbond_angle_DHA
C10 H10 O2 3_565 3.441(4) 164.2(2)
C8 H8B O2 3_565 3.301(4) 117.9(2)
C8 H8C O1 3 3.453(4) 126.4(2)
C16 H16 O1 1_565 3.364(4) 122.6(2)
C17 H17 O1 1_565 3.222(4) 126.5(2)

loop_
_cod_related_entry_id
_cod_related_entry_database
_cod_related_entry_code
1 ChemSpider 10495786
